data_7135033
loop_
_publ_author_name
'Wieneke, Jan'
'Cirigliano, Francesco'
'Schorpp, Marcel'

_publ_section_title
;
 A diazadiphospholenium cation featuring a reactive P&#xe006;P bond:
 synthesis and reversible main-group bond activation.
;
_journal_issue 90
_journal_name_full 'Chemical communications (Cambridge, England)'
_journal_page_first 17601
_journal_page_last 17604
_journal_paper_doi 10.1039/d5cc04820f
_journal_volume 61
_journal_year 2025
_chemical_formula_moiety 'C76 H102 N4 P4'
_chemical_formula_sum 'C76 H102 N4 P4'
_chemical_formula_weight 1195.579
_space_group_crystal_system orthorhombic
_space_group_IT_number 61
_space_group_name_Hall '-P 2ac 2ab'
_space_group_name_H-M_alt 'P b c a'
_symmetry_Int_Tables_number 61
_atom_sites_solution_primary dual
_audit_creation_date 2025-07-11
_audit_creation_method
;
Olex2 1.5
(compiled 2025.05.31 svn.r86d253d1 for OlexSys, GUI svn.r7254)
;
_audit_update_record
;
2025-08-13 deposited with the CCDC.	2025-09-29 downloaded from the CCDC.
;
_cell_angle_alpha 90
_cell_angle_beta 90
_cell_angle_gamma 90
_cell_formula_units_Z 8
_cell_length_a 22.3323(1)
_cell_length_b 21.5645(1)
_cell_length_c 29.5421(2)
_cell_measurement_reflns_used 32444
_cell_measurement_temperature 123.00(10)
_cell_measurement_theta_max 72.9830
_cell_measurement_theta_min 2.9760
_cell_volume 14227.03(13)
_computing_cell_refinement 'CrysAlisPro 1.171.43.143a (Rigaku OD, 2024)'
_computing_data_collection 'CrysAlisPro system (CCD 43.144a 64-bit (release 23-01-2025))'
_computing_data_reduction 'CrysAlisPro 1.171.43.143a (Rigaku OD, 2024)'
_computing_molecular_graphics 'Olex2 1.5 (Dolomanov et al., 2009)'
_computing_publication_material 'Olex2 1.5 (Dolomanov et al., 2009)'
_computing_structure_refinement 'olex2.refine 1.5 (Bourhis et al., 2015)'
_computing_structure_solution 'SHELXT 2018/2 (Sheldrick, 2018)'
_diffrn_ambient_environment N~2~
_diffrn_ambient_temperature 123.00(10)
_diffrn_detector 'Hybrid Pixel Array Detector'
_diffrn_detector_area_resol_mean 10.0000
_diffrn_detector_type 'HyPix-Arc 150'
_diffrn_measured_fraction_theta_full 0.9981
_diffrn_measured_fraction_theta_max 0.9697
_diffrn_measurement_details
;
List of Runs (angles in degrees, time in seconds):

  # Type    Start    End  Width  t~exp~   \w     \q     \k     \f   Frames
#--------------------------------------------------------------------------
  1  \w     30.00  56.00   0.50    1.30    --   63.06 -95.00-180.00   52
  2  \w     32.00  67.00   0.50    1.30    --   63.06 -95.00-120.00   70
  3  \w     30.00  70.00   0.50    1.30    --   63.06 -95.00 -30.00   80
  4  \w     38.00  75.00   0.50    1.30    --   75.67 -95.00   0.00   74
  5  \w     39.00  64.00   0.50    1.30    --   75.67 -95.00 -30.00   50
  6  \w     29.00  65.00   0.50    1.30    --   63.06 -95.00  90.00   72
  7  \w     27.00  67.00   0.50    1.30    --   63.06 -95.00 150.00   80
  8  \w     32.00  58.00   0.50    1.30    --   63.06 -95.00   0.00   52
  9  \w     40.00 101.00   0.50    1.30    --   63.06  15.00 -90.00  122
 10  \w     45.00 119.00   0.50    1.30    --   75.67  15.00 -30.00  148
 11  \w   -117.00 -74.00   0.50    1.30    --  -76.59-125.00  90.00   86
 12  \w   -103.00 -35.00   0.50    1.30    --  -76.59 125.00  60.00  136
;
_diffrn_measurement_device 'four-circle diffractometer'
_diffrn_measurement_device_type 'XtaLAB Synergy R, DW system, HyPix-Arc 150'
_diffrn_measurement_method '\w scans'
_diffrn_orient_matrix_type 'CrysAlisPro convention (1999,Acta A55,543-557)'
_diffrn_orient_matrix_UB_11 -0.0305877000
_diffrn_orient_matrix_UB_12 0.0433631000
_diffrn_orient_matrix_UB_13 0.0343969000
_diffrn_orient_matrix_UB_21 -0.0528137000
_diffrn_orient_matrix_UB_22 -0.0456663000
_diffrn_orient_matrix_UB_23 0.0038477000
_diffrn_orient_matrix_UB_31 0.0321246000
_diffrn_orient_matrix_UB_32 -0.0337257000
_diffrn_orient_matrix_UB_33 0.0390227000
_diffrn_radiation_monochromator mirror
_diffrn_radiation_probe x-ray
_diffrn_radiation_type 'Cu K\a'
_diffrn_radiation_wavelength 1.54184
_diffrn_reflns_av_R_equivalents 0.0244
_diffrn_reflns_av_unetI/netI 0.0202
_diffrn_reflns_Laue_measured_fraction_full 0.9981
_diffrn_reflns_Laue_measured_fraction_max 0.9697
_diffrn_reflns_limit_h_max 26
_diffrn_reflns_limit_h_min -27
_diffrn_reflns_limit_k_max 22
_diffrn_reflns_limit_k_min -25
_diffrn_reflns_limit_l_max 36
_diffrn_reflns_limit_l_min -33
_diffrn_reflns_number 61112
_diffrn_reflns_point_group_measured_fraction_full 0.9981
_diffrn_reflns_point_group_measured_fraction_max 0.9697
_diffrn_reflns_theta_full 67.6840
_diffrn_reflns_theta_max 73.14
_diffrn_reflns_theta_min 2.99
_diffrn_source 'Rotating-anode X-ray tube'
_diffrn_source_type 'Rigaku (Cu) X-ray Source'
_exptl_absorpt_coefficient_mu 1.301
_exptl_absorpt_correction_T_max 1.000
_exptl_absorpt_correction_T_min 0.692
_exptl_absorpt_correction_type gaussian
_exptl_absorpt_process_details
;
CrysAlisPro 1.171.43.143a (Rigaku Oxford Diffraction, 2024)
Numerical absorption correction based on gaussian integration over
a multifaceted crystal model
Empirical absorption correction using spherical harmonics,
implemented in SCALE3 ABSPACK scaling algorithm.
;
_exptl_crystal_colour colourless
_exptl_crystal_colour_primary colourless
_exptl_crystal_density_diffrn 1.116
_exptl_crystal_description block
_exptl_crystal_F_000 5190.625
_exptl_crystal_size_max 0.166
_exptl_crystal_size_mid 0.14
_exptl_crystal_size_min 0.081
_refine_diff_density_max 0.2823
_refine_diff_density_min -0.2483
_refine_diff_density_rms 0.0420
_refine_ls_d_res_high 0.8055
_refine_ls_d_res_low 14.7711
_refine_ls_goodness_of_fit_ref 1.0300
_refine_ls_hydrogen_treatment constr
_refine_ls_matrix_type full
_refine_ls_number_constraints 156
_refine_ls_number_parameters 779
_refine_ls_number_reflns 13836
_refine_ls_number_restraints 0
_refine_ls_restrained_S_all 1.0300
_refine_ls_R_factor_all 0.0362
_refine_ls_R_factor_gt 0.0309
_refine_ls_shift/su_max -0.0008
_refine_ls_shift/su_mean 0.0001
_refine_ls_structure_factor_coef Fsqd
_refine_ls_weighting_details 'w=1/[\s^2^(Fo^2^)+(0.0389P)^2^+5.4174P] where P=(Fo^2^+2Fc^2^)/3'
_refine_ls_weighting_scheme calc
_refine_ls_wR_factor_gt 0.0790
_refine_ls_wR_factor_ref 0.0819
_reflns_Friedel_coverage 0.0
_reflns_limit_h_max 27
_reflns_limit_h_min 0
_reflns_limit_k_max 25
_reflns_limit_k_min 0
_reflns_limit_l_max 36
_reflns_limit_l_min 0
_reflns_number_gt 12235
_reflns_number_total 13836
_reflns_threshold_expression I>=2u(I)
_cod_data_source_file d5cc04820f2.cif
_cod_data_source_block JW134
_cod_depositor_comments 'Adding full bibliography for 7135028--7135034.cif.'
_cod_database_code 7135033
_chemical_oxdiff_formula 'C H N P'
_cell_oxdiff_angle_alpha 89.9967(4)
_cell_oxdiff_angle_beta 89.9722(4)
_cell_oxdiff_angle_gamma 90.0233(5)
_cell_oxdiff_length_a 22.33663(14)
_cell_oxdiff_length_b 21.56543(14)
_cell_oxdiff_length_c 29.53498(14)
_cell_oxdiff_measurement_reflns_used 32444
_cell_oxdiff_volume 14226.97(14)
_olex2_refinement_description
;
1. Fixed Uiso
 At 1.2 times of:
  All C(H) groups, All C(H,H) groups
 At 1.5 times of:
  All C(H,H,H) groups
2.a Ternary CH refined with riding coordinates:
 C30(H30), C59(H59), C27(H27), C15(H15), C71(H71), C62(H62), C18(H18), C74(H74)
2.b Secondary CH2 refined with riding coordinates:
 C42(H42a,H42b), C39(H39a,H39b), C36(H36a,H36b), C33(H33a,H33b)
2.c Aromatic/amide H refined with riding coordinates:
 C3(H3), C7(H7), C67(H67), C57(H57), C47(H47), C11(H11), C51(H51), C69(H69),
 C4(H4), C55(H55), C23(H23), C6(H6), C56(H56), C68(H68), C25(H25), C13(H13),
 C24(H24), C12(H12), C48(H48), C50(H50)
2.d Idealised Me refined as rotating group:
 C31(H31a,H31b,H31c), C43(H43a,H43b,H43c), C32(H32a,H32b,H32c), C19(H19a,H19b,
 H19c), C16(H16a,H16b,H16c), C37(H37a,H37b,H37c), C44(H44a,H44b,H44c), C28(H28a,
 H28b,H28c), C17(H17a,H17b,H17c), C38(H38a,H38b,H38c), C29(H29a,H29b,H29c),
 C63(H63a,H63b,H63c), C64(H64a,H64b,H64c), C72(H72a,H72b,H72c), C60(H60a,H60b,
 H60c), C75(H75a,H75b,H75c), C76(H76a,H76b,H76c), C61(H61a,H61b,H61c), C8(H8a,
 H8b,H8c), C73(H73a,H73b,H73c), C52(H52a,H52b,H52c), C20(H20a,H20b,H20c)
;
_olex2_submission_special_instructions 'No special instructions were received'
_oxdiff_exptl_absorpt_empirical_details
;
Empirical correction (ABSPACK) includes:
- Absorption correction using spherical harmonics
- Frame scaling
;
_oxdiff_exptl_absorpt_empirical_full_max 1.279
_oxdiff_exptl_absorpt_empirical_full_min 0.782

loop_
_space_group_symop_id
_space_group_symop_operation_xyz
1 x,y,z
2 x+1/2,-y+1/2,-z
3 -x,y+1/2,-z+1/2
4 -x+1/2,-y,z+1/2
5 -x,-y,-z
6 -x-1/2,y-1/2,z
7 x,-y-1/2,z-1/2
8 x-1/2,y,-z-1/2

loop_
_atom_site_label
_atom_site_type_symbol
_atom_site_fract_x
_atom_site_fract_y
_atom_site_fract_z
_atom_site_U_iso_or_equiv
_atom_site_adp_type
_atom_site_occupancy
_atom_site_refinement_flags_posn
P3 P 0.549362(13) 0.698098(13) 0.602136(10) 0.01672(7) Uani 1.000000 .
P4 P 0.626010(13) 0.634926(14) 0.593016(10) 0.01678(7) Uani 1.000000 .
P2 P 0.563778(13) 0.747407(13) 0.535905(10) 0.01672(7) Uani 1.000000 .
P1 P 0.640675(13) 0.801615(14) 0.561094(10) 0.01711(7) Uani 1.000000 .
N1 N 0.68508(4) 0.81839(4) 0.51350(3) 0.0174(2) Uani 1.000000 .
N3 N 0.64817(4) 0.61262(5) 0.64779(3) 0.0179(2) Uani 1.000000 .
N2 N 0.60799(4) 0.85359(5) 0.46918(3) 0.0191(2) Uani 1.000000 .
N4 N 0.55325(4) 0.59056(5) 0.67349(3) 0.0199(2) Uani 1.000000 .
C9 C 0.57979(5) 0.88763(6) 0.43413(4) 0.0199(2) Uani 1.000000 .
C2 C 0.71190(5) 0.87806(5) 0.44537(4) 0.0201(2) Uani 1.000000 .
C1 C 0.66467(5) 0.84966(5) 0.47488(4) 0.0182(2) Uani 1.000000 .
C21 C 0.74250(5) 0.78690(5) 0.51305(4) 0.0180(2) Uani 1.000000 .
C22 C 0.78511(5) 0.80209(6) 0.54647(4) 0.0205(2) Uani 1.000000 .
C66 C 0.75792(5) 0.61242(6) 0.63745(4) 0.0216(2) Uani 1.000000 .
C41 C 0.54642(6) 0.57673(6) 0.53322(4) 0.0213(2) Uani 1.000000 .
C65 C 0.70722(5) 0.63511(5) 0.66056(4) 0.0189(2) Uani 1.000000 .
C30 C 0.77723(5) 0.85450(6) 0.58034(4) 0.0214(2) Uani 1.000000 .
H30 H 0.73946(5) 0.87705(6) 0.57260(4) 0.0257(3) Uiso 1.000000 R
C46 C 0.63962(5) 0.54973(6) 0.71719(4) 0.0216(3) Uani 1.000000 .
C40 C 0.49873(5) 0.61401(5) 0.53819(4) 0.0211(2) Uani 1.000000 .
C45 C 0.60988(5) 0.58562(5) 0.67995(4) 0.0189(2) Uani 1.000000 .
C35 C 0.50221(6) 0.83852(6) 0.58870(4) 0.0231(3) Uani 1.000000 .
C3 C 0.75843(6) 0.91130(6) 0.46530(4) 0.0244(3) Uani 1.000000 .
H3 H 0.76033(6) 0.91464(6) 0.49733(4) 0.0292(3) Uiso 1.000000 R
C26 C 0.75405(5) 0.74008(6) 0.48093(4) 0.0212(2) Uani 1.000000 .
C10 C 0.54483(6) 0.85300(6) 0.40333(4) 0.0225(3) Uani 1.000000 .
C42 C 0.58591(6) 0.56376(6) 0.57348(4) 0.0216(2) Uani 1.000000 .
H42a H 0.61563(6) 0.53160(6) 0.56530(4) 0.0259(3) Uiso 1.000000 R
H42b H 0.56112(6) 0.54740(6) 0.59856(4) 0.0259(3) Uiso 1.000000 R
C14 C 0.58038(6) 0.95305(6) 0.43234(4) 0.0228(3) Uani 1.000000 .
C7 C 0.70975(6) 0.87469(6) 0.39835(4) 0.0248(3) Uani 1.000000 .
H7 H 0.67788(6) 0.85317(6) 0.38397(4) 0.0298(3) Uiso 1.000000 R
C67 C 0.81362(6) 0.63872(6) 0.64678(5) 0.0268(3) Uani 1.000000 .
H67 H 0.84790(6) 0.62479(6) 0.63069(5) 0.0322(3) Uiso 1.000000 R
C70 C 0.71317(6) 0.68140(6) 0.69394(4) 0.0218(3) Uani 1.000000 .
C54 C 0.46675(6) 0.60077(6) 0.72171(4) 0.0232(3) Uani 1.000000 .
C59 C 0.54017(6) 0.45178(6) 0.67562(5) 0.0273(3) Uani 1.000000 .
H59 H 0.57481(6) 0.47547(6) 0.66291(5) 0.0328(3) Uiso 1.000000 R
C53 C 0.50921(5) 0.56153(6) 0.70093(4) 0.0211(2) Uani 1.000000 .
C58 C 0.50301(6) 0.49644(6) 0.70401(4) 0.0238(3) Uani 1.000000 .
C31 C 0.82921(6) 0.90128(6) 0.57839(5) 0.0267(3) Uani 1.000000 .
H31a H 0.86666(9) 0.88039(12) 0.5865(3) 0.0401(4) Uiso 1.000000 GR
H31b H 0.8325(3) 0.9181(3) 0.54767(9) 0.0401(4) Uiso 1.000000 GR
H31c H 0.8216(2) 0.9352(2) 0.5997(2) 0.0401(4) Uiso 1.000000 GR
C39 C 0.48720(5) 0.64516(6) 0.58312(4) 0.0207(2) Uani 1.000000 .
H39a H 0.48108(5) 0.61280(6) 0.60643(4) 0.0249(3) Uiso 1.000000 R
H39b H 0.44973(5) 0.66950(6) 0.58089(4) 0.0249(3) Uiso 1.000000 R
C27 C 0.71023(6) 0.71999(6) 0.44426(4) 0.0238(3) Uani 1.000000 .
H27 H 0.67819(6) 0.75225(6) 0.44207(4) 0.0285(3) Uiso 1.000000 R
C36 C 0.50311(5) 0.80723(6) 0.54304(4) 0.0215(2) Uani 1.000000 .
H36a H 0.50812(5) 0.83935(6) 0.51941(4) 0.0258(3) Uiso 1.000000 R
H36b H 0.46386(5) 0.78704(6) 0.53802(4) 0.0258(3) Uiso 1.000000 R
C34 C 0.55003(6) 0.87060(6) 0.60261(4) 0.0234(3) Uani 1.000000 .
C57 C 0.45766(6) 0.47270(7) 0.73149(5) 0.0294(3) Uani 1.000000 .
H57 H 0.45332(6) 0.42903(7) 0.73418(5) 0.0353(3) Uiso 1.000000 R
C47 C 0.68549(6) 0.50858(6) 0.70644(4) 0.0262(3) Uani 1.000000 .
H47 H 0.69945(6) 0.50608(6) 0.67611(4) 0.0314(3) Uiso 1.000000 R
C11 C 0.51345(6) 0.88432(7) 0.36969(5) 0.0299(3) Uani 1.000000 .
H11 H 0.49092(6) 0.86131(7) 0.34820(5) 0.0358(4) Uiso 1.000000 R
C15 C 0.61612(6) 0.99333(6) 0.46505(4) 0.0238(3) Uani 1.000000 .
H15 H 0.63894(6) 0.96512(6) 0.48565(4) 0.0285(3) Uiso 1.000000 R
C71 C 0.66067(6) 0.70854(6) 0.72009(4) 0.0273(3) Uani 1.000000 .
H71 H 0.62475(6) 0.68221(6) 0.71386(4) 0.0327(3) Uiso 1.000000 R
C62 C 0.46784(6) 0.67054(6) 0.71418(4) 0.0271(3) Uani 1.000000 .
H62 H 0.49623(6) 0.67905(6) 0.68875(4) 0.0325(3) Uiso 1.000000 R
C51 C 0.62029(6) 0.55290(6) 0.76205(4) 0.0264(3) Uani 1.000000 .
H51 H 0.58900(6) 0.58060(6) 0.77016(4) 0.0317(3) Uiso 1.000000 R
C18 C 0.54175(6) 0.78269(6) 0.40657(4) 0.0257(3) Uani 1.000000 .
H18 H 0.55989(6) 0.77023(6) 0.43616(4) 0.0309(3) Uiso 1.000000 R
C69 C 0.77033(6) 0.70469(6) 0.70269(5) 0.0281(3) Uani 1.000000 .
H69 H 0.77528(6) 0.73518(6) 0.72559(5) 0.0338(3) Uiso 1.000000 R
C33 C 0.60273(6) 0.87752(6) 0.57118(4) 0.0234(3) Uani 1.000000 .
H33a H 0.63174(6) 0.90709(6) 0.58444(4) 0.0281(3) Uiso 1.000000 R
H33b H 0.58888(6) 0.89472(6) 0.54193(4) 0.0281(3) Uiso 1.000000 R
C4 C 0.80207(6) 0.93960(6) 0.43899(5) 0.0300(3) Uani 1.000000 .
H4 H 0.83330(6) 0.96220(6) 0.45330(5) 0.0360(4) Uiso 1.000000 R
C43 C 0.56578(6) 0.54719(6) 0.48947(4) 0.0287(3) Uani 1.000000 .
H43a H 0.5597(4) 0.50225(8) 0.49123(13) 0.0430(4) Uiso 1.000000 GR
H43b H 0.5420(3) 0.5641(3) 0.46449(6) 0.0430(4) Uiso 1.000000 GR
H43c H 0.60827(13) 0.5560(4) 0.48419(18) 0.0430(4) Uiso 1.000000 GR
C55 C 0.42301(6) 0.57457(7) 0.74943(4) 0.0286(3) Uani 1.000000 .
H55 H 0.39557(6) 0.60083(7) 0.76481(4) 0.0343(3) Uiso 1.000000 R
C23 C 0.83770(6) 0.76753(6) 0.54848(5) 0.0259(3) Uani 1.000000 .
H23 H 0.86620(6) 0.77625(6) 0.57149(5) 0.0311(3) Uiso 1.000000 R
C74 C 0.75503(6) 0.55979(6) 0.60354(5) 0.0267(3) Uani 1.000000 .
H74 H 0.71356(6) 0.54231(6) 0.60426(5) 0.0320(3) Uiso 1.000000 R
C6 C 0.75411(6) 0.90272(6) 0.37227(5) 0.0303(3) Uani 1.000000 .
H6 H 0.75236(6) 0.89937(6) 0.34024(5) 0.0363(4) Uiso 1.000000 R
C56 C 0.41885(6) 0.51100(7) 0.75491(5) 0.0311(3) Uani 1.000000 .
H56 H 0.38959(6) 0.49381(7) 0.77460(5) 0.0373(4) Uiso 1.000000 R
C68 C 0.81980(6) 0.68455(6) 0.67892(5) 0.0299(3) Uani 1.000000 .
H68 H 0.85800(6) 0.70223(6) 0.68469(5) 0.0358(4) Uiso 1.000000 R
C5 C 0.80081(6) 0.93543(6) 0.39205(5) 0.0313(3) Uani 1.000000 .
C32 C 0.77135(6) 0.83011(7) 0.62886(4) 0.0304(3) Uani 1.000000 .
H32a H 0.7396(3) 0.7988(4) 0.63010(8) 0.0456(4) Uiso 1.000000 GR
H32b H 0.80934(16) 0.8114(4) 0.63829(13) 0.0456(4) Uiso 1.000000 GR
H32c H 0.7614(5) 0.86450(11) 0.64920(7) 0.0456(4) Uiso 1.000000 GR
C25 C 0.80841(6) 0.70828(6) 0.48399(5) 0.0272(3) Uani 1.000000 .
H25 H 0.81743(6) 0.67719(6) 0.46225(5) 0.0327(3) Uiso 1.000000 R
C19 C 0.57700(6) 0.75087(6) 0.36912(5) 0.0305(3) Uani 1.000000 .
H19a H 0.5768(4) 0.70595(7) 0.3741(2) 0.0458(4) Uiso 1.000000 GR
H19b H 0.5586(3) 0.7602(4) 0.33979(6) 0.0458(4) Uiso 1.000000 GR
H19c H 0.61838(13) 0.7660(4) 0.3693(2) 0.0458(4) Uiso 1.000000 GR
C13 C 0.54688(6) 0.98192(6) 0.39844(5) 0.0298(3) Uani 1.000000 .
H13 H 0.54636(6) 1.02592(6) 0.39695(5) 0.0357(4) Uiso 1.000000 R
C16 C 0.57553(6) 1.03414(7) 0.49444(5) 0.0328(3) Uani 1.000000 .
H16a H 0.60025(6) 1.0610(3) 0.5136(3) 0.0491(5) Uiso 1.000000 GR
H16b H 0.5500(3) 1.0597(4) 0.47492(5) 0.0491(5) Uiso 1.000000 GR
H16c H 0.5504(3) 1.00777(7) 0.5136(3) 0.0491(5) Uiso 1.000000 GR
C24 C 0.84929(6) 0.72082(6) 0.51771(5) 0.0298(3) Uani 1.000000 .
H24 H 0.88526(6) 0.69747(6) 0.51977(5) 0.0357(4) Uiso 1.000000 R
C12 C 0.51443(7) 0.94837(7) 0.36695(5) 0.0340(3) Uani 1.000000 .
H12 H 0.49302(7) 0.96912(7) 0.34365(5) 0.0408(4) Uiso 1.000000 R
C37 C 0.44695(6) 0.82694(7) 0.61661(5) 0.0337(3) Uani 1.000000 .
H37a H 0.41146(7) 0.8397(5) 0.59947(15) 0.0505(5) Uiso 1.000000 GR
H37b H 0.4441(3) 0.78268(10) 0.6238(3) 0.0505(5) Uiso 1.000000 GR
H37c H 0.4493(2) 0.8509(4) 0.64474(17) 0.0505(5) Uiso 1.000000 GR
C44 C 0.45586(6) 0.63140(6) 0.50096(5) 0.0303(3) Uani 1.000000 .
H44a H 0.4606(3) 0.67546(13) 0.4937(2) 0.0454(4) Uiso 1.000000 GR
H44b H 0.4644(3) 0.6064(3) 0.47401(12) 0.0454(4) Uiso 1.000000 GR
H44c H 0.41470(7) 0.6236(5) 0.51098(14) 0.0454(4) Uiso 1.000000 GR
C48 C 0.71108(6) 0.47123(7) 0.73931(5) 0.0320(3) Uani 1.000000 .
H48 H 0.74218(6) 0.44329(7) 0.73120(5) 0.0384(4) Uiso 1.000000 R
C50 C 0.64659(7) 0.51575(7) 0.79487(5) 0.0325(3) Uani 1.000000 .
H50 H 0.63339(7) 0.51885(7) 0.82536(5) 0.0390(4) Uiso 1.000000 R
C28 C 0.68042(6) 0.65838(6) 0.45671(5) 0.0311(3) Uani 1.000000 .
H28a H 0.6509(3) 0.6474(2) 0.43350(19) 0.0466(5) Uiso 1.000000 GR
H28b H 0.71091(9) 0.62580(12) 0.4585(3) 0.0466(5) Uiso 1.000000 GR
H28c H 0.6604(4) 0.66247(15) 0.48607(17) 0.0466(5) Uiso 1.000000 GR
C17 C 0.66156(6) 1.03319(6) 0.43928(5) 0.0303(3) Uani 1.000000 .
H17a H 0.64024(6) 1.0629(3) 0.4200(3) 0.0454(4) Uiso 1.000000 GR
H17b H 0.6867(3) 1.0557(4) 0.46093(5) 0.0454(4) Uiso 1.000000 GR
H17c H 0.6868(3) 1.00646(8) 0.4204(3) 0.0454(4) Uiso 1.000000 GR
C38 C 0.55744(7) 0.90007(7) 0.64848(5) 0.0347(3) Uani 1.000000 .
H38a H 0.5915(3) 0.8811(4) 0.66413(16) 0.0520(5) Uiso 1.000000 GR
H38b H 0.5647(5) 0.94461(11) 0.64485(5) 0.0520(5) Uiso 1.000000 GR
H38c H 0.5210(2) 0.8937(4) 0.66631(14) 0.0520(5) Uiso 1.000000 GR
C29 C 0.74070(7) 0.71497(7) 0.39776(5) 0.0351(3) Uani 1.000000 .
H29a H 0.7700(4) 0.6811(3) 0.39829(12) 0.0527(5) Uiso 1.000000 GR
H29b H 0.71043(9) 0.7066(5) 0.37454(7) 0.0527(5) Uiso 1.000000 GR
H29c H 0.7611(4) 0.75404(19) 0.39079(17) 0.0527(5) Uiso 1.000000 GR
C49 C 0.69188(7) 0.47408(7) 0.78400(5) 0.0338(3) Uani 1.000000 .
C63 C 0.49083(7) 0.70524(7) 0.75578(5) 0.0361(3) Uani 1.000000 .
H63a H 0.4627(3) 0.6996(4) 0.78090(12) 0.0542(5) Uiso 1.000000 GR
H63b H 0.5301(2) 0.6888(4) 0.7644(2) 0.0542(5) Uiso 1.000000 GR
H63c H 0.4944(5) 0.74949(10) 0.74873(13) 0.0542(5) Uiso 1.000000 GR
C64 C 0.40630(7) 0.69519(7) 0.70009(5) 0.0371(3) Uani 1.000000 .
H64a H 0.3932(2) 0.6741(4) 0.6724(2) 0.0556(5) Uiso 1.000000 GR
H64b H 0.37736(13) 0.6873(5) 0.72436(17) 0.0556(5) Uiso 1.000000 GR
H64c H 0.40895(13) 0.73989(12) 0.6945(4) 0.0556(5) Uiso 1.000000 GR
C72 C 0.64657(7) 0.77453(7) 0.70427(6) 0.0379(3) Uani 1.000000 .
H72a H 0.6807(2) 0.80162(13) 0.7109(3) 0.0569(5) Uiso 1.000000 GR
H72b H 0.6390(5) 0.77438(11) 0.67160(9) 0.0569(5) Uiso 1.000000 GR
H72c H 0.6110(3) 0.7898(2) 0.7202(3) 0.0569(5) Uiso 1.000000 GR
C60 C 0.50229(7) 0.42854(7) 0.63576(5) 0.0395(4) Uani 1.000000 .
H60a H 0.4674(3) 0.4059(5) 0.64731(5) 0.0592(5) Uiso 1.000000 GR
H60b H 0.4888(4) 0.46397(8) 0.6177(2) 0.0592(5) Uiso 1.000000 GR
H60c H 0.52645(17) 0.4008(4) 0.6168(2) 0.0592(5) Uiso 1.000000 GR
C75 C 0.79876(7) 0.50762(7) 0.61610(6) 0.0409(4) Uani 1.000000 .
H75a H 0.83999(7) 0.52258(18) 0.6129(4) 0.0613(6) Uiso 1.000000 GR
H75b H 0.7917(4) 0.4948(4) 0.64749(14) 0.0613(6) Uiso 1.000000 GR
H75c H 0.7925(4) 0.4722(2) 0.5959(3) 0.0613(6) Uiso 1.000000 GR
C76 C 0.76767(7) 0.58173(8) 0.55525(5) 0.0398(4) Uani 1.000000 .
H76a H 0.7399(4) 0.6152(4) 0.54735(15) 0.0597(5) Uiso 1.000000 GR
H76b H 0.80893(18) 0.5970(5) 0.55325(11) 0.0597(5) Uiso 1.000000 GR
H76c H 0.7623(5) 0.54707(16) 0.53419(7) 0.0597(5) Uiso 1.000000 GR
C61 C 0.56536(8) 0.39752(7) 0.70310(6) 0.0427(4) Uani 1.000000 .
H61a H 0.5876(5) 0.41357(7) 0.7292(2) 0.0640(6) Uiso 1.000000 GR
H61b H 0.53235(8) 0.3713(3) 0.7137(3) 0.0640(6) Uiso 1.000000 GR
H61c H 0.5923(4) 0.3730(3) 0.68400(13) 0.0640(6) Uiso 1.000000 GR
C8 C 0.84895(7) 0.96616(8) 0.36376(6) 0.0467(4) Uani 1.000000 .
H8a H 0.8517(4) 1.01013(16) 0.3719(3) 0.0700(6) Uiso 1.000000 GR
H8b H 0.88750(13) 0.9459(4) 0.3695(3) 0.0700(6) Uiso 1.000000 GR
H8c H 0.8388(3) 0.9623(5) 0.33161(6) 0.0700(6) Uiso 1.000000 GR
C73 C 0.67220(8) 0.70726(9) 0.77114(5) 0.0459(4) Uani 1.000000 .
H73a H 0.6826(6) 0.66501(15) 0.78045(9) 0.0688(6) Uiso 1.000000 GR
H73b H 0.7053(4) 0.7354(5) 0.77846(8) 0.0688(6) Uiso 1.000000 GR
H73c H 0.6360(2) 0.7206(6) 0.78721(5) 0.0688(6) Uiso 1.000000 GR
C52 C 0.71869(9) 0.43186(8) 0.81953(6) 0.0499(4) Uani 1.000000 .
H52a H 0.6892(2) 0.4004(4) 0.8282(3) 0.0748(7) Uiso 1.000000 GR
H52b H 0.7544(4) 0.4115(5) 0.80720(16) 0.0748(7) Uiso 1.000000 GR
H52c H 0.7298(6) 0.45636(12) 0.84617(19) 0.0748(7) Uiso 1.000000 GR
C20 C 0.47753(7) 0.75960(8) 0.40598(7) 0.0487(5) Uani 1.000000 .
H20a H 0.4594(2) 0.7689(5) 0.37654(17) 0.0731(7) Uiso 1.000000 GR
H20b H 0.47701(8) 0.71470(13) 0.4111(4) 0.0731(7) Uiso 1.000000 GR
H20c H 0.45471(16) 0.7803(5) 0.4299(3) 0.0731(7) Uiso 1.000000 GR

loop_
_atom_site_aniso_label
_atom_site_aniso_U_11
_atom_site_aniso_U_22
_atom_site_aniso_U_33
_atom_site_aniso_U_12
_atom_site_aniso_U_13
_atom_site_aniso_U_23
P3 0.01562(14) 0.01544(14) 0.01909(14) 0.00085(11) 0.00053(11) 0.00029(11)
P4 0.01584(14) 0.01716(14) 0.01734(14) 0.00163(11) -0.00007(11) 0.00049(11)
P2 0.01606(14) 0.01482(14) 0.01928(14) -0.00121(11) -0.00080(11) 0.00054(11)
P1 0.01401(14) 0.01739(14) 0.01992(14) -0.00073(11) 0.00029(11) -0.00100(11)
N1 0.0134(4) 0.0169(5) 0.0220(5) 0.0005(4) 0.0009(4) 0.0009(4)
N3 0.0159(5) 0.0198(5) 0.0180(5) 0.0012(4) -0.0007(4) 0.0014(4)
N2 0.0174(5) 0.0162(5) 0.0238(5) -0.0008(4) -0.0017(4) 0.0012(4)
N4 0.0192(5) 0.0210(5) 0.0194(5) 0.0018(4) 0.0020(4) 0.0012(4)
C9 0.0163(5) 0.0214(6) 0.0220(6) 0.0006(5) -0.0001(5) 0.0011(5)
C2 0.0174(6) 0.0162(6) 0.0267(6) 0.0012(5) 0.0011(5) 0.0030(5)
C1 0.0186(6) 0.0137(5) 0.0223(6) -0.0008(4) 0.0004(5) -0.0016(4)
C21 0.0144(5) 0.0151(5) 0.0245(6) -0.0005(4) 0.0027(5) 0.0026(5)
C22 0.0162(6) 0.0182(6) 0.0271(6) -0.0017(5) 0.0018(5) 0.0022(5)
C66 0.0194(6) 0.0208(6) 0.0245(6) 0.0028(5) -0.0005(5) 0.0041(5)
C41 0.0239(6) 0.0169(6) 0.0232(6) -0.0053(5) -0.0032(5) -0.0009(5)
C65 0.0178(6) 0.0194(6) 0.0194(6) 0.0015(5) -0.0025(5) 0.0036(5)
C30 0.0163(6) 0.0223(6) 0.0255(6) -0.0002(5) -0.0011(5) -0.0011(5)
C46 0.0209(6) 0.0220(6) 0.0220(6) -0.0002(5) -0.0020(5) 0.0031(5)
C40 0.0210(6) 0.0170(6) 0.0254(6) -0.0059(5) -0.0042(5) 0.0023(5)
C45 0.0209(6) 0.0177(5) 0.0180(5) 0.0019(5) 0.0009(5) -0.0010(5)
C35 0.0207(6) 0.0176(6) 0.0310(7) 0.0064(5) 0.0047(5) 0.0042(5)
C3 0.0215(6) 0.0226(6) 0.0291(6) -0.0020(5) -0.0024(5) 0.0057(5)
C26 0.0192(6) 0.0176(6) 0.0267(6) -0.0007(5) 0.0031(5) 0.0010(5)
C10 0.0200(6) 0.0245(6) 0.0230(6) -0.0023(5) 0.0010(5) -0.0012(5)
C42 0.0234(6) 0.0171(6) 0.0242(6) 0.0020(5) -0.0021(5) -0.0009(5)
C14 0.0214(6) 0.0212(6) 0.0258(6) 0.0020(5) -0.0030(5) -0.0004(5)
C7 0.0238(6) 0.0228(6) 0.0279(6) -0.0011(5) 0.0018(5) -0.0001(5)
C67 0.0170(6) 0.0281(7) 0.0354(7) 0.0031(5) -0.0004(5) 0.0038(6)
C70 0.0231(6) 0.0221(6) 0.0201(6) 0.0016(5) -0.0026(5) 0.0017(5)
C54 0.0210(6) 0.0291(7) 0.0194(6) 0.0022(5) -0.0002(5) 0.0019(5)
C59 0.0277(7) 0.0219(6) 0.0323(7) -0.0000(5) 0.0022(6) 0.0017(5)
C53 0.0192(6) 0.0268(6) 0.0172(6) -0.0001(5) -0.0010(5) 0.0032(5)
C58 0.0228(6) 0.0265(6) 0.0221(6) -0.0005(5) -0.0016(5) 0.0028(5)
C31 0.0218(6) 0.0253(6) 0.0330(7) -0.0042(5) -0.0016(5) -0.0036(5)
C39 0.0154(5) 0.0189(6) 0.0280(6) -0.0014(5) -0.0002(5) 0.0021(5)
C27 0.0257(6) 0.0200(6) 0.0256(6) 0.0022(5) -0.0000(5) -0.0036(5)
C36 0.0150(5) 0.0190(6) 0.0304(6) 0.0009(5) -0.0029(5) 0.0044(5)
C34 0.0242(6) 0.0177(6) 0.0283(6) 0.0067(5) 0.0026(5) -0.0015(5)
C57 0.0306(7) 0.0283(7) 0.0294(7) -0.0045(6) 0.0012(6) 0.0065(6)
C47 0.0277(7) 0.0270(7) 0.0238(6) 0.0033(5) 0.0008(5) 0.0039(5)
C11 0.0291(7) 0.0330(7) 0.0275(7) -0.0014(6) -0.0087(6) -0.0037(6)
C15 0.0249(6) 0.0183(6) 0.0281(6) 0.0008(5) -0.0052(5) 0.0002(5)
C71 0.0297(7) 0.0282(7) 0.0239(6) -0.0015(6) 0.0025(5) -0.0065(5)
C62 0.0279(7) 0.0279(7) 0.0255(6) 0.0049(5) 0.0081(5) 0.0033(5)
C51 0.0259(7) 0.0300(7) 0.0234(6) 0.0023(5) -0.0002(5) 0.0022(5)
C18 0.0298(7) 0.0245(7) 0.0229(6) -0.0078(5) -0.0001(5) -0.0003(5)
C69 0.0298(7) 0.0276(7) 0.0270(7) -0.0017(6) -0.0072(6) -0.0008(5)
C33 0.0212(6) 0.0167(6) 0.0322(7) -0.0017(5) 0.0019(5) -0.0059(5)
C4 0.0210(6) 0.0264(7) 0.0425(8) -0.0060(5) -0.0024(6) 0.0077(6)
C43 0.0322(7) 0.0272(7) 0.0267(7) -0.0035(6) -0.0016(6) -0.0060(5)
C55 0.0244(7) 0.0374(8) 0.0240(6) 0.0037(6) 0.0048(5) 0.0042(6)
C23 0.0157(6) 0.0255(6) 0.0364(7) 0.0002(5) -0.0029(5) -0.0011(6)
C74 0.0196(6) 0.0263(7) 0.0342(7) 0.0038(5) 0.0039(5) -0.0046(6)
C6 0.0330(7) 0.0304(7) 0.0274(7) 0.0004(6) 0.0076(6) 0.0040(6)
C56 0.0269(7) 0.0394(8) 0.0270(7) -0.0044(6) 0.0057(5) 0.0083(6)
C68 0.0206(6) 0.0305(7) 0.0385(8) -0.0019(5) -0.0085(6) 0.0036(6)
C5 0.0250(7) 0.0280(7) 0.0411(8) 0.0006(6) 0.0096(6) 0.0099(6)
C32 0.0271(7) 0.0371(8) 0.0269(7) -0.0050(6) -0.0020(5) 0.0008(6)
C25 0.0228(6) 0.0216(6) 0.0373(7) 0.0034(5) 0.0051(6) -0.0042(5)
C19 0.0284(7) 0.0256(7) 0.0377(8) -0.0013(6) 0.0042(6) -0.0004(6)
C13 0.0336(7) 0.0219(6) 0.0338(7) 0.0053(6) -0.0093(6) 0.0008(6)
C16 0.0304(7) 0.0293(7) 0.0386(8) 0.0034(6) -0.0070(6) -0.0089(6)
C24 0.0173(6) 0.0257(7) 0.0463(8) 0.0052(5) 0.0004(6) -0.0026(6)
C12 0.0357(8) 0.0329(7) 0.0333(7) 0.0077(6) -0.0145(6) 0.0013(6)
C37 0.0265(7) 0.0287(7) 0.0458(8) 0.0051(6) 0.0129(6) 0.0048(6)
C44 0.0283(7) 0.0280(7) 0.0345(7) -0.0035(6) -0.0121(6) 0.0022(6)
C48 0.0318(7) 0.0314(7) 0.0328(7) 0.0093(6) -0.0039(6) 0.0044(6)
C50 0.0379(8) 0.0388(8) 0.0207(6) 0.0018(6) -0.0024(6) 0.0042(6)
C28 0.0328(7) 0.0242(7) 0.0362(7) -0.0050(6) -0.0057(6) -0.0028(6)
C17 0.0338(7) 0.0226(6) 0.0344(7) -0.0033(6) -0.0063(6) 0.0044(6)
C38 0.0402(8) 0.0317(7) 0.0322(7) 0.0116(6) 0.0006(6) -0.0082(6)
C29 0.0404(8) 0.0359(8) 0.0291(7) 0.0064(7) 0.0040(6) -0.0041(6)
C49 0.0390(8) 0.0333(8) 0.0291(7) 0.0039(6) -0.0086(6) 0.0073(6)
C63 0.0389(8) 0.0317(7) 0.0378(8) 0.0033(6) 0.0023(7) -0.0044(6)
C64 0.0358(8) 0.0406(8) 0.0349(8) 0.0123(7) 0.0051(6) 0.0103(6)
C72 0.0367(8) 0.0302(7) 0.0469(9) 0.0065(6) 0.0097(7) -0.0061(7)
C60 0.0359(8) 0.0390(8) 0.0435(9) -0.0060(7) 0.0029(7) -0.0133(7)
C75 0.0256(7) 0.0267(7) 0.0703(11) 0.0077(6) 0.0043(7) -0.0067(7)
C76 0.0320(8) 0.0547(10) 0.0327(8) 0.0026(7) 0.0101(6) -0.0080(7)
C61 0.0448(9) 0.0286(8) 0.0546(10) 0.0081(7) 0.0080(8) 0.0119(7)
C8 0.0357(8) 0.0464(9) 0.0580(10) -0.0065(7) 0.0183(8) 0.0144(8)
C73 0.0513(10) 0.0608(11) 0.0256(7) -0.0059(8) 0.0058(7) -0.0096(7)
C52 0.0641(11) 0.0503(10) 0.0352(8) 0.0165(9) -0.0098(8) 0.0142(8)
C20 0.0365(9) 0.0397(9) 0.0701(12) -0.0170(7) 0.0233(8) -0.0172(8)

loop_
_atom_type_symbol
_atom_type_scat_dispersion_real
_atom_type_scat_dispersion_imag
_atom_type_scat_Cromer_Mann_a1
_atom_type_scat_Cromer_Mann_a2
_atom_type_scat_Cromer_Mann_a3
_atom_type_scat_Cromer_Mann_a4
_atom_type_scat_Cromer_Mann_b1
_atom_type_scat_Cromer_Mann_b2
_atom_type_scat_Cromer_Mann_b3
_atom_type_scat_Cromer_Mann_b4
_atom_type_scat_Cromer_Mann_c
_atom_type_scat_source
_atom_type_scat_dispersion_source
C 0.01788 0.00908 2.31000 1.02000 1.58860 0.86500 20.84390 10.20750 0.56870 51.65120 0.21560 'International Tables Volume C Table 6.1.1.4 (pp. 500-502)' 'Brennan, Cowan, Rev. Sci. Instrum., 1992, 63, 850'
H 0.00000 0.00000 0.49300 0.32291 0.14019 0.04081 10.51090 26.12570 3.14236 57.79970 0.00304 'International Tables Volume C Table 6.1.1.4 (pp. 500-502)' 'Brennan, Cowan, Rev. Sci. Instrum., 1992, 63, 850'
N 0.03110 0.01806 12.21260 3.13220 2.01250 1.16630 0.00570 9.89330 28.99750 0.58260 -11.52900 'International Tables Volume C Table 6.1.1.4 (pp. 500-502)' 'Brennan, Cowan, Rev. Sci. Instrum., 1992, 63, 850'
P 0.29730 0.43501 6.43450 4.17910 1.78000 1.49080 1.90670 27.15700 0.52600 68.16450 1.11490 'International Tables Volume C Table 6.1.1.4 (pp. 500-502)' 'Brennan, Cowan, Rev. Sci. Instrum., 1992, 63, 850'

loop_
_exptl_crystal_face_index_h
_exptl_crystal_face_index_k
_exptl_crystal_face_index_l
_exptl_crystal_face_perp_dist
-10 4 12 0.0727
10 -4 -12 0.0764
14 -4 -1 0.0703
-7 7 -14 0.0391
-13 6 -5 0.0611
-13 -3 8 0.0746
13 3 -8 0.0708
-11 -10 0 0.0727
-5 -12 8 0.0595
11 10 0 0.0671
-8 0 -16 0.0567
0 -12 -10 0.0746
-6 11 -8 0.0559
-5 1 -18 0.0584
7 -7 14 0.0410
1 -9 15 0.0500
4 12 7 0.0690
-2 -14 -2 0.0648
0 12 10 0.0764
7 -7 14 0.0410

loop_
_geom_angle_atom_site_label_1
_geom_angle_atom_site_label_2
_geom_angle_atom_site_label_3
_geom_angle
_geom_angle_site_symmetry_1
_geom_angle_site_symmetry_3
_geom_angle_publ_flag
P2 P3 P4 94.282(15) . . ?
C39 P3 P4 99.29(4) . . ?
C39 P3 P2 97.61(4) . . ?
N3 P4 P3 105.96(3) . . ?
C42 P4 P3 99.97(4) . . ?
C42 P4 N3 101.21(5) . . ?
P1 P2 P3 93.925(15) . . ?
C36 P2 P3 97.09(4) . . ?
C36 P2 P1 99.17(4) . . ?
N1 P1 P2 106.16(3) . . ?
C33 P1 P2 99.50(4) . . ?
C33 P1 N1 101.73(5) . . ?
C1 N1 P1 124.51(8) . . ?
C21 N1 P1 114.17(8) . . ?
C21 N1 C1 120.34(9) . . ?
C65 N3 P4 113.72(8) . . ?
C45 N3 P4 124.35(8) . . ?
C45 N3 C65 120.98(9) . . ?
C1 N2 C9 124.77(10) . . ?
C53 N4 C45 124.12(10) . . ?
C10 C9 N2 116.28(11) . . ?
C14 C9 N2 122.74(11) . . ?
C14 C9 C10 120.61(11) . . ?
C3 C2 C1 119.29(11) . . ?
C7 C2 C1 122.34(11) . . ?
C7 C2 C3 118.32(11) . . ?
N2 C1 N1 117.44(10) . . ?
C2 C1 N1 116.18(10) . . ?
C2 C1 N2 126.31(11) . . ?
C22 C21 N1 118.78(10) . . ?
C26 C21 N1 120.21(10) . . ?
C26 C21 C22 120.95(11) . . ?
C30 C22 C21 123.75(11) . . ?
C23 C22 C21 118.36(11) . . ?
C23 C22 C30 117.89(11) . . ?
C67 C66 C65 118.64(12) . . ?
C74 C66 C65 123.09(11) . . ?
C74 C66 C67 118.25(11) . . ?
C42 C41 C40 119.29(11) . . ?
C43 C41 C40 125.13(12) . . ?
C43 C41 C42 115.55(11) . . ?
C66 C65 N3 119.13(10) . . ?
C70 C65 N3 120.19(10) . . ?
C70 C65 C66 120.60(11) . . ?
H30 C30 C22 107.98(6) . . ?
C31 C30 C22 112.05(10) . . ?
C31 C30 H30 107.98(7) . . ?
C32 C30 C22 111.74(11) . . ?
C32 C30 H30 107.98(7) . . ?
C32 C30 C31 108.94(10) . . ?
C47 C46 C45 119.16(11) . . ?
C51 C46 C45 122.30(11) . . ?
C51 C46 C47 118.40(11) . . ?
C39 C40 C41 119.85(11) . . ?
C44 C40 C41 125.02(12) . . ?
C44 C40 C39 115.02(11) . . ?
N4 C45 N3 117.70(10) . . ?
C46 C45 N3 116.13(10) . . ?
C46 C45 N4 126.03(11) . . ?
C34 C35 C36 119.71(11) . . ?
C37 C35 C36 115.25(11) . . ?
C37 C35 C34 124.91(13) . . ?
H3 C3 C2 119.56(7) . . ?
C4 C3 C2 120.89(12) . . ?
C4 C3 H3 119.56(8) . . ?
C27 C26 C21 124.41(11) . . ?
C25 C26 C21 117.84(12) . . ?
C25 C26 C27 117.70(11) . . ?
C11 C10 C9 118.83(12) . . ?
C18 C10 C9 120.75(11) . . ?
C18 C10 C11 120.42(12) . . ?
C41 C42 P4 111.84(8) . . ?
H42a C42 P4 109.25(4) . . ?
H42a C42 C41 109.25(7) . . ?
H42b C42 P4 109.25(4) . . ?
H42b C42 C41 109.25(7) . . ?
H42b C42 H42a 107.9 . . ?
C15 C14 C9 123.39(11) . . ?
C13 C14 C9 117.85(12) . . ?
C13 C14 C15 118.75(11) . . ?
H7 C7 C2 119.84(7) . . ?
C6 C7 C2 120.32(12) . . ?
C6 C7 H7 119.84(8) . . ?
H67 C67 C66 119.42(8) . . ?
C68 C67 C66 121.16(12) . . ?
C68 C67 H67 119.42(8) . . ?
C71 C70 C65 123.72(11) . . ?
C69 C70 C65 118.07(11) . . ?
C69 C70 C71 118.19(11) . . ?
C62 C54 C53 121.25(11) . . ?
C55 C54 C53 118.89(12) . . ?
C55 C54 C62 119.86(12) . . ?
C58 C59 H59 107.77(7) . . ?
C60 C59 H59 107.77(8) . . ?
C60 C59 C58 109.19(11) . . ?
C61 C59 H59 107.77(8) . . ?
C61 C59 C58 113.04(12) . . ?
C61 C59 C60 111.09(12) . . ?
C54 C53 N4 116.69(11) . . ?
C58 C53 N4 122.84(11) . . ?
C58 C53 C54 120.12(11) . . ?
C53 C58 C59 122.62(11) . . ?
C57 C58 C59 118.95(12) . . ?
C57 C58 C53 118.22(12) . . ?
H31a C31 C30 109.5 . . ?
H31b C31 C30 109.5 . . ?
H31b C31 H31a 109.5 . . ?
H31c C31 C30 109.5 . . ?
H31c C31 H31a 109.5 . . ?
H31c C31 H31b 109.5 . . ?
C40 C39 P3 113.98(8) . . ?
H39a C39 P3 108.76(4) . . ?
H39a C39 C40 108.76(6) . . ?
H39b C39 P3 108.76(4) . . ?
H39b C39 C40 108.76(7) . . ?
H39b C39 H39a 107.7 . . ?
H27 C27 C26 107.94(7) . . ?
C28 C27 C26 110.81(11) . . ?
C28 C27 H27 107.94(7) . . ?
C29 C27 C26 111.80(11) . . ?
C29 C27 H27 107.94(7) . . ?
C29 C27 C28 110.26(11) . . ?
C35 C36 P2 114.61(8) . . ?
H36a C36 P2 108.61(4) . . ?
H36a C36 C35 108.61(7) . . ?
H36b C36 P2 108.61(4) . . ?
H36b C36 C35 108.61(7) . . ?
H36b C36 H36a 107.6 . . ?
C33 C34 C35 119.06(11) . . ?
C38 C34 C35 125.64(12) . . ?
C38 C34 C33 115.28(12) . . ?
H57 C57 C58 119.10(8) . . ?
C56 C57 C58 121.80(13) . . ?
C56 C57 H57 119.10(8) . . ?
H47 C47 C46 119.52(7) . . ?
C48 C47 C46 120.95(12) . . ?
C48 C47 H47 119.52(8) . . ?
H11 C11 C10 119.39(8) . . ?
C12 C11 C10 121.23(12) . . ?
C12 C11 H11 119.39(8) . . ?
H15 C15 C14 107.81(7) . . ?
C16 C15 C14 112.12(11) . . ?
C16 C15 H15 107.81(7) . . ?
C17 C15 C14 110.57(11) . . ?
C17 C15 H15 107.81(7) . . ?
C17 C15 C16 110.54(11) . . ?
H71 C71 C70 107.84(7) . . ?
C72 C71 C70 111.18(11) . . ?
C72 C71 H71 107.84(8) . . ?
C73 C71 C70 111.35(12) . . ?
C73 C71 H71 107.84(9) . . ?
C73 C71 C72 110.62(12) . . ?
H62 C62 C54 107.54(7) . . ?
C63 C62 C54 111.84(11) . . ?
C63 C62 H62 107.54(8) . . ?
C64 C62 C54 111.64(12) . . ?
C64 C62 H62 107.54(7) . . ?
C64 C62 C63 110.51(12) . . ?
H51 C51 C46 119.86(7) . . ?
C50 C51 C46 120.28(13) . . ?
C50 C51 H51 119.86(8) . . ?
H18 C18 C10 107.74(7) . . ?
C19 C18 C10 112.36(11) . . ?
C19 C18 H18 107.74(8) . . ?
C20 C18 C10 111.65(12) . . ?
C20 C18 H18 107.74(9) . . ?
C20 C18 C19 109.42(11) . . ?
H69 C69 C70 119.17(8) . . ?
C68 C69 C70 121.67(13) . . ?
C68 C69 H69 119.17(8) . . ?
C34 C33 P1 111.48(9) . . ?
H33a C33 P1 109.33(4) . . ?
H33a C33 C34 109.33(7) . . ?
H33b C33 P1 109.33(4) . . ?
H33b C33 C34 109.33(7) . . ?
H33b C33 H33a 108.0 . . ?
H4 C4 C3 119.46(8) . . ?
C5 C4 C3 121.07(13) . . ?
C5 C4 H4 119.46(8) . . ?
H43a C43 C41 109.5 . . ?
H43b C43 C41 109.5 . . ?
H43b C43 H43a 109.5 . . ?
H43c C43 C41 109.5 . . ?
H43c C43 H43a 109.5 . . ?
H43c C43 H43b 109.5 . . ?
H55 C55 C54 119.42(8) . . ?
C56 C55 C54 121.15(13) . . ?
C56 C55 H55 119.42(8) . . ?
H23 C23 C22 119.32(8) . . ?
C24 C23 C22 121.35(12) . . ?
C24 C23 H23 119.32(8) . . ?
H74 C74 C66 107.91(7) . . ?
C75 C74 C66 111.22(11) . . ?
C75 C74 H74 107.91(8) . . ?
C76 C74 C66 112.16(12) . . ?
C76 C74 H74 107.91(8) . . ?
C76 C74 C75 109.56(12) . . ?
H6 C6 C7 119.26(8) . . ?
C5 C6 C7 121.47(13) . . ?
C5 C6 H6 119.26(8) . . ?
C55 C56 C57 119.42(12) . . ?
H56 C56 C57 120.29(8) . . ?
H56 C56 C55 120.29(8) . . ?
C69 C68 C67 119.77(12) . . ?
H68 C68 C67 120.11(8) . . ?
H68 C68 C69 120.11(8) . . ?
C6 C5 C4 117.90(12) . . ?
C8 C5 C4 120.53(14) . . ?
C8 C5 C6 121.57(14) . . ?
H32a C32 C30 109.5 . . ?
H32b C32 C30 109.5 . . ?
H32b C32 H32a 109.5 . . ?
H32c C32 C30 109.5 . . ?
H32c C32 H32a 109.5 . . ?
H32c C32 H32b 109.5 . . ?
H25 C25 C26 119.13(8) . . ?
C24 C25 C26 121.75(12) . . ?
C24 C25 H25 119.13(8) . . ?
H19a C19 C18 109.5 . . ?
H19b C19 C18 109.5 . . ?
H19b C19 H19a 109.5 . . ?
H19c C19 C18 109.5 . . ?
H19c C19 H19a 109.5 . . ?
H19c C19 H19b 109.5 . . ?
H13 C13 C14 119.00(8) . . ?
C12 C13 C14 122.00(13) . . ?
C12 C13 H13 119.00(8) . . ?
H16a C16 C15 109.5 . . ?
H16b C16 C15 109.5 . . ?
H16b C16 H16a 109.5 . . ?
H16c C16 C15 109.5 . . ?
H16c C16 H16a 109.5 . . ?
H16c C16 H16b 109.5 . . ?
C25 C24 C23 119.65(12) . . ?
H24 C24 C23 120.17(8) . . ?
H24 C24 C25 120.17(8) . . ?
C13 C12 C11 119.40(13) . . ?
H12 C12 C11 120.30(8) . . ?
H12 C12 C13 120.30(8) . . ?
H37a C37 C35 109.5 . . ?
H37b C37 C35 109.5 . . ?
H37b C37 H37a 109.5 . . ?
H37c C37 C35 109.5 . . ?
H37c C37 H37a 109.5 . . ?
H37c C37 H37b 109.5 . . ?
H44a C44 C40 109.5 . . ?
H44b C44 C40 109.5 . . ?
H44b C44 H44a 109.5 . . ?
H44c C44 C40 109.5 . . ?
H44c C44 H44a 109.5 . . ?
H44c C44 H44b 109.5 . . ?
H48 C48 C47 119.57(8) . . ?
C49 C48 C47 120.87(13) . . ?
C49 C48 H48 119.57(8) . . ?
H50 C50 C51 119.36(8) . . ?
C49 C50 C51 121.28(13) . . ?
C49 C50 H50 119.36(8) . . ?
H28a C28 C27 109.5 . . ?
H28b C28 C27 109.5 . . ?
H28b C28 H28a 109.5 . . ?
H28c C28 C27 109.5 . . ?
H28c C28 H28a 109.5 . . ?
H28c C28 H28b 109.5 . . ?
H17a C17 C15 109.5 . . ?
H17b C17 C15 109.5 . . ?
H17b C17 H17a 109.5 . . ?
H17c C17 C15 109.5 . . ?
H17c C17 H17a 109.5 . . ?
H17c C17 H17b 109.5 . . ?
H38a C38 C34 109.5 . . ?
H38b C38 C34 109.5 . . ?
H38b C38 H38a 109.5 . . ?
H38c C38 C34 109.5 . . ?
H38c C38 H38a 109.5 . . ?
H38c C38 H38b 109.5 . . ?
H29a C29 C27 109.5 . . ?
H29b C29 C27 109.5 . . ?
H29b C29 H29a 109.5 . . ?
H29c C29 C27 109.5 . . ?
H29c C29 H29a 109.5 . . ?
H29c C29 H29b 109.5 . . ?
C50 C49 C48 118.21(12) . . ?
C52 C49 C48 120.69(14) . . ?
C52 C49 C50 121.09(14) . . ?
H63a C63 C62 109.5 . . ?
H63b C63 C62 109.5 . . ?
H63b C63 H63a 109.5 . . ?
H63c C63 C62 109.5 . . ?
H63c C63 H63a 109.5 . . ?
H63c C63 H63b 109.5 . . ?
H64a C64 C62 109.5 . . ?
H64b C64 C62 109.5 . . ?
H64b C64 H64a 109.5 . . ?
H64c C64 C62 109.5 . . ?
H64c C64 H64a 109.5 . . ?
H64c C64 H64b 109.5 . . ?
H72a C72 C71 109.5 . . ?
H72b C72 C71 109.5 . . ?
H72b C72 H72a 109.5 . . ?
H72c C72 C71 109.5 . . ?
H72c C72 H72a 109.5 . . ?
H72c C72 H72b 109.5 . . ?
H60a C60 C59 109.5 . . ?
H60b C60 C59 109.5 . . ?
H60b C60 H60a 109.5 . . ?
H60c C60 C59 109.5 . . ?
H60c C60 H60a 109.5 . . ?
H60c C60 H60b 109.5 . . ?
H75a C75 C74 109.5 . . ?
H75b C75 C74 109.5 . . ?
H75b C75 H75a 109.5 . . ?
H75c C75 C74 109.5 . . ?
H75c C75 H75a 109.5 . . ?
H75c C75 H75b 109.5 . . ?
H76a C76 C74 109.5 . . ?
H76b C76 C74 109.5 . . ?
H76b C76 H76a 109.5 . . ?
H76c C76 C74 109.5 . . ?
H76c C76 H76a 109.5 . . ?
H76c C76 H76b 109.5 . . ?
H61a C61 C59 109.5 . . ?
H61b C61 C59 109.5 . . ?
H61b C61 H61a 109.5 . . ?
H61c C61 C59 109.5 . . ?
H61c C61 H61a 109.5 . . ?
H61c C61 H61b 109.5 . . ?
H8a C8 C5 109.5 . . ?
H8b C8 C5 109.5 . . ?
H8b C8 H8a 109.5 . . ?
H8c C8 C5 109.5 . . ?
H8c C8 H8a 109.5 . . ?
H8c C8 H8b 109.5 . . ?
H73a C73 C71 109.5 . . ?
H73b C73 C71 109.5 . . ?
H73b C73 H73a 109.5 . . ?
H73c C73 C71 109.5 . . ?
H73c C73 H73a 109.5 . . ?
H73c C73 H73b 109.5 . . ?
H52a C52 C49 109.5 . . ?
H52b C52 C49 109.5 . . ?
H52b C52 H52a 109.5 . . ?
H52c C52 C49 109.5 . . ?
H52c C52 H52a 109.5 . . ?
H52c C52 H52b 109.5 . . ?
H20a C20 C18 109.5 . . ?
H20b C20 C18 109.5 . . ?
H20b C20 H20a 109.5 . . ?
H20c C20 C18 109.5 . . ?
H20c C20 H20a 109.5 . . ?
H20c C20 H20b 109.5 . . ?

loop_
_geom_bond_atom_site_label_1
_geom_bond_atom_site_label_2
_geom_bond_distance
_geom_bond_site_symmetry_2
_geom_bond_publ_flag
P3 P4 2.2042(4) . ?
P3 P2 2.2500(4) . ?
P3 C39 1.8830(12) . ?
P4 N3 1.7592(10) . ?
P4 C42 1.8681(12) . ?
P2 P1 2.2067(4) . ?
P2 C36 1.8826(12) . ?
P1 N1 1.7582(10) . ?
P1 C33 1.8670(12) . ?
N1 C1 1.4015(15) . ?
N1 C21 1.4509(14) . ?
N3 C65 1.4549(15) . ?
N3 C45 1.4046(15) . ?
N2 C9 1.4167(15) . ?
N2 C1 1.2799(15) . ?
N4 C45 1.2835(16) . ?
N4 C53 1.4201(15) . ?
C9 C10 1.4126(17) . ?
C9 C14 1.4119(17) . ?
C2 C1 1.4992(16) . ?
C2 C3 1.3930(17) . ?
C2 C7 1.3918(18) . ?
C21 C22 1.4098(17) . ?
C21 C26 1.4096(17) . ?
C22 C30 1.5197(17) . ?
C22 C23 1.3921(17) . ?
C66 C65 1.4097(17) . ?
C66 C67 1.3947(18) . ?
C66 C74 1.5151(18) . ?
C41 C40 1.3424(18) . ?
C41 C42 1.5069(17) . ?
C41 C43 1.5044(17) . ?
C65 C70 1.4094(17) . ?
C30 H30 1.0000 . ?
C30 C31 1.5390(17) . ?
C30 C32 1.5323(18) . ?
C46 C45 1.5000(16) . ?
C46 C47 1.3921(18) . ?
C46 C51 1.3954(18) . ?
C40 C39 1.5098(17) . ?
C40 C44 1.5054(17) . ?
C35 C36 1.5083(18) . ?
C35 C34 1.3372(18) . ?
C35 C37 1.5051(17) . ?
C3 H3 0.9500 . ?
C3 C4 1.3879(18) . ?
C26 C27 1.5227(17) . ?
C26 C25 1.3972(17) . ?
C10 C11 1.3909(18) . ?
C10 C18 1.5208(18) . ?
C42 H42a 0.9900 . ?
C42 H42b 0.9900 . ?
C14 C15 1.5246(17) . ?
C14 C13 1.3967(18) . ?
C7 H7 0.9500 . ?
C7 C6 1.3929(18) . ?
C67 H67 0.9500 . ?
C67 C68 1.377(2) . ?
C70 C71 1.5212(18) . ?
C70 C69 1.3958(18) . ?
C54 C53 1.4114(17) . ?
C54 C62 1.5211(18) . ?
C54 C55 1.3943(18) . ?
C59 H59 1.0000 . ?
C59 C58 1.5229(18) . ?
C59 C60 1.534(2) . ?
C59 C61 1.5312(19) . ?
C53 C58 1.4134(18) . ?
C58 C57 1.3953(18) . ?
C31 H31a 0.9800 . ?
C31 H31b 0.9800 . ?
C31 H31c 0.9800 . ?
C39 H39a 0.9900 . ?
C39 H39b 0.9900 . ?
C27 H27 1.0000 . ?
C27 C28 1.5309(18) . ?
C27 C29 1.5368(18) . ?
C36 H36a 0.9900 . ?
C36 H36b 0.9900 . ?
C34 C33 1.5065(17) . ?
C34 C38 1.5057(18) . ?
C57 H57 0.9500 . ?
C57 C56 1.383(2) . ?
C47 H47 0.9500 . ?
C47 C48 1.3851(18) . ?
C11 H11 0.9500 . ?
C11 C12 1.384(2) . ?
C15 H15 1.0000 . ?
C15 C16 1.5330(18) . ?
C15 C17 1.5324(18) . ?
C71 H71 1.0000 . ?
C71 C72 1.531(2) . ?
C71 C73 1.5301(19) . ?
C62 H62 1.0000 . ?
C62 C63 1.528(2) . ?
C62 C64 1.5310(19) . ?
C51 H51 0.9500 . ?
C51 C50 1.3883(19) . ?
C18 H18 1.0000 . ?
C18 C19 1.5215(19) . ?
C18 C20 1.5183(19) . ?
C69 H69 0.9500 . ?
C69 C68 1.379(2) . ?
C33 H33a 0.9900 . ?
C33 H33b 0.9900 . ?
C4 H4 0.9500 . ?
C4 C5 1.390(2) . ?
C43 H43a 0.9800 . ?
C43 H43b 0.9800 . ?
C43 H43c 0.9800 . ?
C55 H55 0.9500 . ?
C55 C56 1.384(2) . ?
C23 H23 0.9500 . ?
C23 C24 1.3814(19) . ?
C74 H74 1.0000 . ?
C74 C75 1.5354(19) . ?
C74 C76 1.529(2) . ?
C6 H6 0.9500 . ?
C6 C5 1.388(2) . ?
C56 H56 0.9500 . ?
C68 H68 0.9500 . ?
C5 C8 1.5144(19) . ?
C32 H32a 0.9800 . ?
C32 H32b 0.9800 . ?
C32 H32c 0.9800 . ?
C25 H25 0.9500 . ?
C25 C24 1.378(2) . ?
C19 H19a 0.9800 . ?
C19 H19b 0.9800 . ?
C19 H19c 0.9800 . ?
C13 H13 0.9500 . ?
C13 C12 1.3834(19) . ?
C16 H16a 0.9800 . ?
C16 H16b 0.9800 . ?
C16 H16c 0.9800 . ?
C24 H24 0.9500 . ?
C12 H12 0.9500 . ?
C37 H37a 0.9800 . ?
C37 H37b 0.9800 . ?
C37 H37c 0.9800 . ?
C44 H44a 0.9800 . ?
C44 H44b 0.9800 . ?
C44 H44c 0.9800 . ?
C48 H48 0.9500 . ?
C48 C49 1.389(2) . ?
C50 H50 0.9500 . ?
C50 C49 1.390(2) . ?
C28 H28a 0.9800 . ?
C28 H28b 0.9800 . ?
C28 H28c 0.9800 . ?
C17 H17a 0.9800 . ?
C17 H17b 0.9800 . ?
C17 H17c 0.9800 . ?
C38 H38a 0.9800 . ?
C38 H38b 0.9800 . ?
C38 H38c 0.9800 . ?
C29 H29a 0.9800 . ?
C29 H29b 0.9800 . ?
C29 H29c 0.9800 . ?
C49 C52 1.5132(19) . ?
C63 H63a 0.9800 . ?
C63 H63b 0.9800 . ?
C63 H63c 0.9800 . ?
C64 H64a 0.9800 . ?
C64 H64b 0.9800 . ?
C64 H64c 0.9800 . ?
C72 H72a 0.9800 . ?
C72 H72b 0.9800 . ?
C72 H72c 0.9800 . ?
C60 H60a 0.9800 . ?
C60 H60b 0.9800 . ?
C60 H60c 0.9800 . ?
C75 H75a 0.9800 . ?
C75 H75b 0.9800 . ?
C75 H75c 0.9800 . ?
C76 H76a 0.9800 . ?
C76 H76b 0.9800 . ?
C76 H76c 0.9800 . ?
C61 H61a 0.9800 . ?
C61 H61b 0.9800 . ?
C61 H61c 0.9800 . ?
C8 H8a 0.9800 . ?
C8 H8b 0.9800 . ?
C8 H8c 0.9800 . ?
C73 H73a 0.9800 . ?
C73 H73b 0.9800 . ?
C73 H73c 0.9800 . ?
C52 H52a 0.9800 . ?
C52 H52b 0.9800 . ?
C52 H52c 0.9800 . ?
C20 H20a 0.9800 . ?
C20 H20b 0.9800 . ?
C20 H20c 0.9800 . ?

loop_
_geom_torsion_atom_site_label_1
_geom_torsion_atom_site_label_2
_geom_torsion_atom_site_label_3
_geom_torsion_atom_site_label_4
_geom_torsion
_geom_torsion_site_symmetry_1
_geom_torsion_site_symmetry_2
_geom_torsion_site_symmetry_3
_geom_torsion_site_symmetry_4
_geom_torsion_publ_flag
P3 P4 N3 C65 -113.83(6) . . . . ?
P3 P4 N3 C45 55.08(6) . . . . ?
P3 P4 C42 C41 54.01(6) . . . . ?
P3 P2 C36 C35 46.64(6) . . . . ?
P3 C39 C40 C41 60.39(10) . . . . ?
P3 C39 C40 C44 -116.07(9) . . . . ?
P4 P3 C39 C40 -49.93(6) . . . . ?
P4 N3 C65 C66 -66.37(9) . . . . ?
P4 N3 C65 C70 110.28(9) . . . . ?
P4 N3 C45 N4 -17.00(10) . . . . ?
P4 N3 C45 C46 158.94(9) . . . . ?
P4 C42 C41 C40 -66.15(10) . . . . ?
P4 C42 C41 C43 112.10(9) . . . . ?
P2 P3 C39 C40 45.70(6) . . . . ?
P2 P1 N1 C1 57.06(6) . . . . ?
P2 P1 N1 C21 -111.61(6) . . . . ?
P2 P1 C33 C34 56.02(7) . . . . ?
P2 C36 C35 C34 60.21(10) . . . . ?
P2 C36 C35 C37 -115.98(9) . . . . ?
P1 P2 C36 C35 -48.52(6) . . . . ?
P1 N1 C1 N2 -16.84(10) . . . . ?
P1 N1 C1 C2 160.25(9) . . . . ?
P1 N1 C21 C22 -65.74(9) . . . . ?
P1 N1 C21 C26 111.45(9) . . . . ?
P1 C33 C34 C35 -66.99(10) . . . . ?
P1 C33 C34 C38 111.42(9) . . . . ?
N1 P1 C33 C34 164.86(8) . . . . ?
N1 C1 N2 C9 174.72(10) . . . . ?
N1 C1 C2 C3 -44.85(12) . . . . ?
N1 C1 C2 C7 137.90(11) . . . . ?
N1 C21 C22 C30 -6.62(13) . . . . ?
N1 C21 C22 C23 173.89(11) . . . . ?
N1 C21 C26 C27 1.79(13) . . . . ?
N1 C21 C26 C25 -175.61(11) . . . . ?
N3 P4 C42 C41 162.65(8) . . . . ?
N3 C65 C66 C67 173.69(11) . . . . ?
N3 C65 C66 C74 -7.59(13) . . . . ?
N3 C65 C70 C71 2.96(13) . . . . ?
N3 C65 C70 C69 -175.41(11) . . . . ?
N3 C45 N4 C53 174.69(10) . . . . ?
N3 C45 C46 C47 -45.18(12) . . . . ?
N3 C45 C46 C51 139.27(11) . . . . ?
N2 C9 C10 C11 176.54(11) . . . . ?
N2 C9 C10 C18 -3.85(13) . . . . ?
N2 C9 C14 C15 6.07(14) . . . . ?
N2 C9 C14 C13 -174.66(12) . . . . ?
N2 C1 N1 C21 151.18(10) . . . . ?
N2 C1 C2 C3 131.95(13) . . . . ?
N2 C1 C2 C7 -45.31(15) . . . . ?
N4 C45 N3 C65 151.15(10) . . . . ?
N4 C45 C46 C47 130.38(13) . . . . ?
N4 C45 C46 C51 -45.18(15) . . . . ?
N4 C53 C54 C62 1.06(13) . . . . ?
N4 C53 C54 C55 -179.26(11) . . . . ?
N4 C53 C58 C59 -4.40(14) . . . . ?
N4 C53 C58 C57 -179.08(12) . . . . ?
C9 N2 C1 C2 -2.04(14) . . . . ?
C9 C10 C11 C12 -2.14(15) . . . . ?
C9 C10 C18 C19 -106.55(13) . . . . ?
C9 C10 C18 C20 130.08(14) . . . . ?
C9 C14 C15 C16 -116.06(14) . . . . ?
C9 C14 C15 C17 120.09(13) . . . . ?
C9 C14 C13 C12 -0.77(15) . . . . ?
C2 C1 N1 C21 -31.74(12) . . . . ?
C2 C3 C4 C5 -0.28(15) . . . . ?
C2 C7 C6 C5 -1.09(15) . . . . ?
C1 N1 P1 C33 -46.57(10) . . . . ?
C1 N1 C21 C22 125.07(11) . . . . ?
C1 N1 C21 C26 -57.74(12) . . . . ?
C1 N2 C9 C10 117.86(12) . . . . ?
C1 N2 C9 C14 -69.10(13) . . . . ?
C1 C2 C3 C4 -178.29(11) . . . . ?
C1 C2 C7 C6 178.87(12) . . . . ?
C21 N1 P1 C33 144.76(8) . . . . ?
C21 C22 C30 C31 -123.61(12) . . . . ?
C21 C22 C30 C32 113.81(13) . . . . ?
C21 C22 C23 C24 2.22(14) . . . . ?
C21 C26 C27 C28 -103.46(13) . . . . ?
C21 C26 C27 C29 133.11(13) . . . . ?
C21 C26 C25 C24 1.38(14) . . . . ?
C22 C21 C26 C27 178.92(11) . . . . ?
C22 C21 C26 C25 1.51(13) . . . . ?
C22 C23 C24 C25 0.58(15) . . . . ?
C66 C65 N3 C45 124.30(11) . . . . ?
C66 C65 C70 C71 179.56(11) . . . . ?
C66 C65 C70 C69 1.19(13) . . . . ?
C66 C67 C68 C69 0.53(15) . . . . ?
C65 N3 P4 C42 142.26(8) . . . . ?
C65 N3 C45 C46 -32.91(12) . . . . ?
C65 C66 C67 C68 2.10(14) . . . . ?
C65 C66 C74 C75 -125.23(13) . . . . ?
C65 C66 C74 C76 111.69(13) . . . . ?
C65 C70 C71 C72 -106.85(13) . . . . ?
C65 C70 C71 C73 129.31(14) . . . . ?
C65 C70 C69 C68 1.51(14) . . . . ?
C30 C22 C21 C26 176.22(11) . . . . ?
C30 C22 C23 C24 -177.30(12) . . . . ?
C46 C45 N4 C53 -0.80(15) . . . . ?
C46 C47 C48 C49 -0.38(16) . . . . ?
C46 C51 C50 C49 -0.95(16) . . . . ?
C45 N3 P4 C42 -48.83(10) . . . . ?
C45 N3 C65 C70 -59.05(12) . . . . ?
C45 N4 C53 C54 122.28(12) . . . . ?
C45 N4 C53 C58 -64.47(13) . . . . ?
C45 C46 C47 C48 -175.18(12) . . . . ?
C45 C46 C51 C50 175.69(13) . . . . ?
C3 C2 C7 C6 1.59(14) . . . . ?
C3 C4 C5 C6 0.80(16) . . . . ?
C3 C4 C5 C8 -179.57(14) . . . . ?
C26 C21 C22 C23 -3.27(14) . . . . ?
C26 C25 C24 C23 -2.45(16) . . . . ?
C10 C9 C14 C15 178.82(11) . . . . ?
C10 C9 C14 C13 -1.91(14) . . . . ?
C10 C11 C12 C13 -0.47(16) . . . . ?
C42 C41 C40 C39 3.36(13) . . . . ?
C42 C41 C40 C44 179.45(11) . . . . ?
C14 C9 C10 C11 3.33(14) . . . . ?
C14 C9 C10 C18 -177.06(12) . . . . ?
C14 C13 C12 C11 1.97(17) . . . . ?
C7 C2 C3 C4 -0.93(14) . . . . ?
C7 C6 C5 C4 -0.13(16) . . . . ?
C7 C6 C5 C8 -179.75(14) . . . . ?
C67 C66 C65 C70 -2.95(14) . . . . ?
C67 C66 C74 C75 53.50(13) . . . . ?
C67 C66 C74 C76 -69.59(13) . . . . ?
C67 C68 C69 C70 -2.39(16) . . . . ?
C70 C65 C66 C74 175.77(11) . . . . ?
C54 C53 C58 C59 168.62(11) . . . . ?
C54 C53 C58 C57 -6.06(14) . . . . ?
C54 C55 C56 C57 -1.88(16) . . . . ?
C59 C58 C57 C56 -174.07(12) . . . . ?
C53 C54 C62 C63 -106.45(13) . . . . ?
C53 C54 C62 C64 129.13(13) . . . . ?
C53 C54 C55 C56 -3.30(14) . . . . ?
C53 C58 C59 C60 -101.00(14) . . . . ?
C53 C58 C59 C61 134.79(14) . . . . ?
C53 C58 C57 C56 0.81(15) . . . . ?
C58 C53 C54 C62 -172.38(11) . . . . ?
C58 C53 C54 C55 7.30(14) . . . . ?
C58 C57 C56 C55 3.16(16) . . . . ?
C31 C30 C22 C23 55.88(12) . . . . ?
C39 C40 C41 C43 -174.70(11) . . . . ?
C27 C26 C25 C24 -176.20(12) . . . . ?
C36 C35 C34 C33 3.15(13) . . . . ?
C36 C35 C34 C38 -175.09(11) . . . . ?
C57 C58 C59 C60 73.64(13) . . . . ?
C57 C58 C59 C61 -50.56(14) . . . . ?
C47 C46 C51 C50 0.10(15) . . . . ?
C47 C48 C49 C50 -0.45(17) . . . . ?
C47 C48 C49 C52 178.19(15) . . . . ?
C11 C10 C18 C19 73.05(14) . . . . ?
C11 C10 C18 C20 -50.32(15) . . . . ?
C15 C14 C13 C12 178.54(13) . . . . ?
C71 C70 C69 C68 -176.96(12) . . . . ?
C62 C54 C55 C56 176.38(12) . . . . ?
C51 C46 C47 C48 0.55(15) . . . . ?
C51 C50 C49 C48 1.11(17) . . . . ?
C51 C50 C49 C52 -177.52(15) . . . . ?
C18 C10 C11 C12 178.26(13) . . . . ?
C69 C70 C71 C72 71.52(13) . . . . ?
C69 C70 C71 C73 -52.33(14) . . . . ?
C33 C34 C35 C37 178.94(11) . . . . ?
C43 C41 C40 C44 1.38(16) . . . . ?
C55 C54 C62 C63 73.87(13) . . . . ?
C55 C54 C62 C64 -50.54(13) . . . . ?
C23 C22 C30 C32 -66.70(12) . . . . ?
C74 C66 C67 C68 -176.69(12) . . . . ?
C25 C26 C27 C28 73.95(13) . . . . ?
C25 C26 C27 C29 -49.49(13) . . . . ?
C13 C14 C15 C16 64.67(14) . . . . ?
C13 C14 C15 C17 -59.18(13) . . . . ?
C37 C35 C34 C38 0.71(16) . . . . ?

loop_
_exptl_oxdiff_crystal_face_indexfrac_h
_exptl_oxdiff_crystal_face_indexfrac_k
_exptl_oxdiff_crystal_face_indexfrac_l
_exptl_oxdiff_crystal_face_x
_exptl_oxdiff_crystal_face_y
_exptl_oxdiff_crystal_face_z
-10.2633 4.4735 12.0733 0.9232 0.3842 -0.0094
10.2633 -4.4735 -12.0733 -0.9232 -0.3842 0.0094
13.8306 -4.1190 -1.1603 -0.6416 -0.5468 0.5379
-6.6289 6.6574 -14.4139 -0.0043 -0.0094 -0.9999
-12.6724 5.7015 -5.0979 0.4595 0.3893 -0.7983
-12.8852 -3.1427 7.6519 0.5211 0.8535 -0.0093
12.8852 3.1427 -7.6519 -0.5211 -0.8535 0.0093
-10.6093 -9.5352 0.2571 -0.0801 0.9967 -0.0092
-5.4109 -11.6556 7.8346 -0.0704 0.8482 0.5250
10.6093 9.5352 -0.2571 0.0801 -0.9967 0.0092
-7.9953 0.3255 -15.9922 -0.2914 0.3459 -0.8919
-0.3567 -11.8556 -10.1838 -0.8535 0.5211 -0.0090
-5.9845 11.1835 -8.3957 0.3792 -0.2269 -0.8970
-4.5061 1.3709 -18.1283 -0.4263 0.1056 -0.8984
6.8737 -6.6373 14.2299 -0.0086 -0.0052 0.9999
0.6658 -8.8507 14.8271 0.1058 0.4261 0.8985
4.1801 12.3842 7.0217 0.6507 -0.7593 -0.0094
-1.8327 -13.8016 -2.0882 -0.6143 0.7190 0.3251
0.2320 11.9775 9.9191 0.8535 -0.5211 -0.0094
6.7051 -6.5128 14.4762 0.0104 -0.0010 0.9999
